data_4031532
loop_
_publ_author_name
'Rossini, Allan F. C.'
'Muraca, Ana Carolina A.'
'Casagrande, Gleison A.'
'Raminelli, Cristiano'

_publ_section_title
;
 Total Syntheses of Aporphine Alkaloids via Benzyne Chemistry: An Approach
 to the Formation of Aporphine Cores.
;
_journal_issue 20
_journal_name_full 'The Journal of organic chemistry'
_journal_page_first 10033
_journal_page_last 10040
_journal_paper_doi 10.1021/acs.joc.5b01634
_journal_volume 80
_journal_year 2015
_chemical_formula_moiety 'C21 H20 F3 N O4'
_chemical_formula_sum 'C21 H20 F3 N O4'
_chemical_formula_weight 407.38
_chemical_name_common 'Trifluormethilamide like-cumeno system'
_chemical_name_systematic
;
 ?
;
_space_group_IT_number 2
_symmetry_cell_setting triclinic
_symmetry_space_group_name_Hall '-P 1'
_symmetry_space_group_name_H-M 'P -1'
_atom_sites_solution_hydrogens geom
_atom_sites_solution_primary direct
_atom_sites_solution_secondary difmap
_audit_conform_dict_location ftp://ftp.iucr.org/pub/cif_core.dic
_audit_conform_dict_name cif_core.dic
_audit_conform_dict_version 2.4
_audit_creation_date 2014-12-05T10:52:14-00:00
_audit_creation_method 'WinGX routine CIF_UPDATE'
_cell_angle_alpha 102.743(2)
_cell_angle_beta 93.346(2)
_cell_angle_gamma 96.979(2)
_cell_formula_units_Z 2
_cell_length_a 8.5712(7)
_cell_length_b 9.4277(8)
_cell_length_c 11.6959(9)
_cell_measurement_reflns_used 9912
_cell_measurement_temperature 100(2)
_cell_measurement_theta_max 133.439
_cell_measurement_theta_min 10.439
_cell_volume 911.45(13)
_computing_cell_refinement 'SAINT v8.34A (Bruker, 2013)'
_computing_data_collection 'SAINT v8.34A (Bruker, 2013)'
_computing_data_reduction 'SAINT v8.34A (Bruker, 2013)'
_computing_molecular_graphics 'ORTEP 3'
_computing_publication_material WINGX
_computing_structure_refinement 'SHELXL-97 (Sheldrick, 2008)'
_computing_structure_solution 'SHELXS-97 (Sheldrick, 2008)'
_diffrn_ambient_temperature 100(2)
_diffrn_measured_fraction_theta_full 0.972
_diffrn_measured_fraction_theta_max 0.972
_diffrn_radiation_monochromator graphite
_diffrn_radiation_type CuK\a
_diffrn_radiation_wavelength 1.54178
_diffrn_reflns_av_R_equivalents 0.0327
_diffrn_reflns_av_unetI/netI 0.019
_diffrn_reflns_limit_h_max 10
_diffrn_reflns_limit_h_min -10
_diffrn_reflns_limit_k_max 11
_diffrn_reflns_limit_k_min -11
_diffrn_reflns_limit_l_max 13
_diffrn_reflns_limit_l_min -13
_diffrn_reflns_number 24395
_diffrn_reflns_theta_full 66.71
_diffrn_reflns_theta_max 66.71
_diffrn_reflns_theta_min 5.22
_exptl_absorpt_coefficient_mu 1.05
_exptl_absorpt_correction_T_max 0.8584
_exptl_absorpt_correction_T_min 0.7576
_exptl_absorpt_correction_type multi-scan
_exptl_absorpt_process_details
;
        SADABS-2014/2 (Bruker,2014) was used for absorption correction.
        wR2(int) was 0.0536 before and 0.0350 after correction.
        The Ratio of minimum to maximum transmission is 0.8069.
        The \l/2 correction factor is 0.00150.
;
_exptl_crystal_colour colourless
_exptl_crystal_density_diffrn 1.484
_exptl_crystal_density_method 'not measured'
_exptl_crystal_description block
_exptl_crystal_F_000 424
_exptl_crystal_size_max 0.28
_exptl_crystal_size_mid 0.21
_exptl_crystal_size_min 0.15
_refine_diff_density_max 0.735
_refine_diff_density_min -0.554
_refine_diff_density_rms 0.066
_refine_ls_extinction_method none
_refine_ls_goodness_of_fit_ref 1.08
_refine_ls_hydrogen_treatment constr
_refine_ls_matrix_type full
_refine_ls_number_parameters 262
_refine_ls_number_reflns 3138
_refine_ls_number_restraints 0
_refine_ls_restrained_S_all 1.08
_refine_ls_R_factor_all 0.0437
_refine_ls_R_factor_gt 0.0434
_refine_ls_shift/su_max 0
_refine_ls_shift/su_mean 0
_refine_ls_structure_factor_coef Fsqd
_refine_ls_weighting_details 'calc w=1/[\s^2^(Fo^2^)+(0.0585P)^2^+0.7909P] where P=(Fo^2^+2Fc^2^)/3'
_refine_ls_weighting_scheme calc
_refine_ls_wR_factor_gt 0.1167
_refine_ls_wR_factor_ref 0.1168
_reflns_number_gt 3100
_reflns_number_total 3138
_reflns_threshold_expression >2\s(I)
_cod_data_source_file jo5b01634_si_002.cif
_cod_data_source_block p-1
_cod_depositor_comments 'Adding full bibliography for 4031532.cif.'
_cod_original_sg_symbol_H-M P-1
_cod_database_code 4031532

loop_
_symmetry_equiv_pos_as_xyz
'x, y, z'
'-x, -y, -z'

loop_
_atom_site_label
_atom_site_type_symbol
_atom_site_fract_x
_atom_site_fract_y
_atom_site_fract_z
_atom_site_U_iso_or_equiv
_atom_site_adp_type
_atom_site_occupancy
_atom_site_symmetry_multiplicity
_atom_site_calc_flag
_atom_site_refinement_flags
O3 O 0.13707(13) 0.73374(12) 0.80132(9) 0.0143(3) Uani 1 1 d .
O4 O 0.29521(14) 0.55134(13) 0.89752(10) 0.0176(3) Uani 1 1 d .
O2 O 0.28059(14) 0.95029(12) 0.70623(10) 0.0170(3) Uani 1 1 d .
C9 C 0.28670(18) 0.80825(17) 0.64939(14) 0.0130(3) Uani 1 1 d .
C8 C 0.33860(18) 0.76655(17) 0.53850(14) 0.0132(3) Uani 1 1 d .
H8 H 0.3841 0.8394 0.5011 0.016 Uiso 1 1 calc R
C3 C 0.23481(19) 0.43673(17) 0.29563(14) 0.0140(3) Uani 1 1 d .
H3A H 0.1252 0.4587 0.3019 0.017 Uiso 1 1 calc R
H3B H 0.2509 0.4046 0.2112 0.017 Uiso 1 1 calc R
C11 C 0.22567(18) 0.55203(17) 0.65585(14) 0.0118(3) Uani 1 1 d .
C7 C 0.24159(18) 0.34917(17) 0.48313(14) 0.0122(3) Uani 1 1 d .
H7 H 0.3203 0.3001 0.5213 0.015 Uiso 1 1 calc R
C4 C 0.35035(19) 0.57343(18) 0.35193(14) 0.0140(3) Uani 1 1 d .
H4A H 0.46 0.5527 0.3429 0.017 Uiso 1 1 calc R
H4B H 0.333 0.654 0.3129 0.017 Uiso 1 1 calc R
C18 C 0.18831(19) 0.43858(18) 0.83372(14) 0.0149(3) Uani 1 1 d .
C10 C 0.22354(18) 0.70042(17) 0.70665(13) 0.0120(3) Uani 1 1 d .
C2 C 0.28767(18) 0.18317(17) 0.30726(14) 0.0135(3) Uani 1 1 d .
C16 C 0.0155(2) 0.21011(19) 0.80813(16) 0.0209(4) Uani 1 1 d .
H16 H -0.0399 0.1376 0.8412 0.025 Uiso 1 1 calc R
C17 C 0.1119(2) 0.32836(19) 0.88117(15) 0.0194(4) Uani 1 1 d .
H17 H 0.1258 0.3342 0.9633 0.023 Uiso 1 1 calc R
C12 C 0.16266(18) 0.43301(17) 0.71243(14) 0.0125(3) Uani 1 1 d .
C14 C 0.07612(18) 0.28854(17) 0.50869(14) 0.0135(3) Uani 1 1 d .
H14A H -0.0036 0.3432 0.4799 0.016 Uiso 1 1 calc R
H14B H 0.0503 0.1836 0.4682 0.016 Uiso 1 1 calc R
C5 C 0.32468(18) 0.61823(18) 0.48113(14) 0.0125(3) Uani 1 1 d .
C19 C 0.3152(2) 0.5667(2) 1.02167(15) 0.0225(4) Uani 1 1 d .
H19A H 0.3949 0.6512 1.0565 0.034 Uiso 1 1 calc R
H19B H 0.3496 0.4775 1.0386 0.034 Uiso 1 1 calc R
H19C H 0.2147 0.5818 1.0552 0.034 Uiso 1 1 calc R
C6 C 0.27071(18) 0.51187(17) 0.53987(14) 0.0116(3) Uani 1 1 d .
C13 C 0.07527(18) 0.30613(17) 0.63985(14) 0.0136(3) Uani 1 1 d .
C15 C -0.0007(2) 0.19677(18) 0.68784(15) 0.0174(4) Uani 1 1 d .
H15 H -0.0633 0.1134 0.6382 0.021 Uiso 1 1 calc R
C20 C 0.2037(2) 0.84677(18) 0.90205(14) 0.0176(4) Uani 1 1 d .
H20A H 0.1278 0.8576 0.9619 0.026 Uiso 1 1 calc R
H20B H 0.2277 0.9399 0.8783 0.026 Uiso 1 1 calc R
H20C H 0.3009 0.8198 0.9346 0.026 Uiso 1 1 calc R
C1 C 0.3120(2) 0.14703(18) 0.17433(15) 0.0166(4) Uani 1 1 d .
C21 C 0.3569(2) 1.06359(18) 0.65726(16) 0.0182(4) Uani 1 1 d .
H21A H 0.344 1.1597 0.7059 0.027 Uiso 1 1 calc R
H21B H 0.3094 1.0541 0.5772 0.027 Uiso 1 1 calc R
H21C H 0.4695 1.0548 0.6551 0.027 Uiso 1 1 calc R
O1 O 0.29500(13) 0.08472(12) 0.35921(10) 0.0162(3) Uani 1 1 d .
F3 F 0.35924(13) 0.01585(11) 0.14394(9) 0.0239(3) Uani 1 1 d .
F1 F 0.42069(12) 0.24336(11) 0.14396(9) 0.0221(3) Uani 1 1 d .
F2 F 0.17701(12) 0.14280(11) 0.10842(8) 0.0219(3) Uani 1 1 d .
N1 N 0.26081(16) 0.31949(14) 0.35632(11) 0.0127(3) Uani 1 1 d .

loop_
_atom_site_aniso_label
_atom_site_aniso_U_11
_atom_site_aniso_U_22
_atom_site_aniso_U_33
_atom_site_aniso_U_23
_atom_site_aniso_U_13
_atom_site_aniso_U_12
O3 0.0156(6) 0.0146(6) 0.0111(6) -0.0006(4) 0.0037(4) 0.0010(4)
O4 0.0218(6) 0.0205(6) 0.0100(6) 0.0048(5) -0.0007(5) -0.0001(5)
O2 0.0241(6) 0.0099(6) 0.0167(6) 0.0021(5) 0.0058(5) 0.0013(5)
C9 0.0123(7) 0.0117(8) 0.0143(8) 0.0019(6) -0.0012(6) 0.0020(6)
C8 0.0120(7) 0.0137(8) 0.0144(8) 0.0054(6) 0.0005(6) 0.0005(6)
C3 0.0174(8) 0.0147(8) 0.0109(7) 0.0041(6) 0.0012(6) 0.0037(6)
C11 0.0101(7) 0.0139(8) 0.0117(8) 0.0037(6) -0.0007(6) 0.0020(6)
C7 0.0141(8) 0.0129(8) 0.0099(7) 0.0031(6) 0.0011(6) 0.0021(6)
C4 0.0160(8) 0.0146(8) 0.0123(8) 0.0045(6) 0.0034(6) 0.0021(6)
C18 0.0158(8) 0.0149(8) 0.0151(8) 0.0043(6) 0.0032(6) 0.0042(6)
C10 0.0110(7) 0.0151(8) 0.0097(7) 0.0024(6) -0.0002(6) 0.0020(6)
C2 0.0106(7) 0.0140(8) 0.0142(8) 0.0009(6) 0.0004(6) -0.0002(6)
C16 0.0245(9) 0.0180(8) 0.0238(9) 0.0104(7) 0.0114(7) 0.0027(7)
C17 0.0252(9) 0.0219(9) 0.0147(8) 0.0091(7) 0.0069(7) 0.0060(7)
C12 0.0119(7) 0.0130(8) 0.0145(8) 0.0047(6) 0.0034(6) 0.0047(6)
C14 0.0134(8) 0.0118(7) 0.0147(8) 0.0023(6) 0.0012(6) 0.0008(6)
C5 0.0101(7) 0.0156(8) 0.0119(8) 0.0034(6) 0.0001(6) 0.0022(6)
C19 0.0257(9) 0.0314(10) 0.0113(8) 0.0061(7) 0.0004(7) 0.0054(8)
C6 0.0099(7) 0.0133(8) 0.0117(8) 0.0025(6) -0.0006(6) 0.0029(6)
C13 0.0116(7) 0.0141(8) 0.0165(8) 0.0042(6) 0.0035(6) 0.0051(6)
C15 0.0163(8) 0.0143(8) 0.0220(9) 0.0043(7) 0.0057(7) 0.0016(6)
C20 0.0227(9) 0.0169(8) 0.0104(8) -0.0021(6) 0.0024(6) 0.0007(7)
C1 0.0161(8) 0.0164(8) 0.0159(8) 0.0009(6) 0.0007(6) 0.0022(6)
C21 0.0230(9) 0.0110(8) 0.0219(9) 0.0059(7) 0.0045(7) 0.0021(6)
O1 0.0186(6) 0.0128(6) 0.0171(6) 0.0030(5) 0.0022(5) 0.0017(4)
F3 0.0334(6) 0.0191(5) 0.0179(5) -0.0029(4) 0.0046(4) 0.0105(4)
F1 0.0221(5) 0.0247(5) 0.0197(5) 0.0048(4) 0.0087(4) 0.0010(4)
F2 0.0212(5) 0.0267(6) 0.0145(5) -0.0008(4) -0.0035(4) 0.0033(4)
N1 0.0152(7) 0.0127(7) 0.0100(7) 0.0020(5) 0.0018(5) 0.0024(5)

loop_
_atom_type_symbol
_atom_type_description
_atom_type_scat_dispersion_real
_atom_type_scat_dispersion_imag
_atom_type_scat_source
C C 0.0181 0.0091 'International Tables Vol C Tables 4.2.6.8 and 6.1.1.4'
H H 0 0 'International Tables Vol C Tables 4.2.6.8 and 6.1.1.4'
F F 0.0727 0.0534 'International Tables Vol C Tables 4.2.6.8 and 6.1.1.4'
O O 0.0492 0.0322 'International Tables Vol C Tables 4.2.6.8 and 6.1.1.4'
N N 0.0311 0.018 'International Tables Vol C Tables 4.2.6.8 and 6.1.1.4'

loop_
_geom_angle_atom_site_label_1
_geom_angle_atom_site_label_2
_geom_angle_atom_site_label_3
_geom_angle
C10 O3 C20 119.27(12)
C18 O4 C19 117.80(13)
C9 O2 C21 117.51(13)
O2 C9 C8 124.33(14)
O2 C9 C10 115.62(14)
C8 C9 C10 119.86(15)
C9 C8 C5 120.63(15)
N1 C3 C4 109.02(13)
C10 C11 C6 118.91(14)
C10 C11 C12 122.48(14)
C6 C11 C12 118.12(14)
N1 C7 C6 112.06(13)
N1 C7 C14 112.08(13)
C6 C7 C14 107.98(13)
C5 C4 C3 108.62(13)
O4 C18 C17 123.50(15)
O4 C18 C12 116.37(14)
C17 C18 C12 120.05(15)
O3 C10 C11 117.46(14)
O3 C10 C9 121.89(14)
C11 C10 C9 119.83(14)
O1 C2 N1 125.17(15)
O1 C2 C1 117.15(14)
N1 C2 C1 117.69(14)
C15 C16 C17 120.74(16)
C16 C17 C18 119.93(16)
C13 C12 C18 118.25(14)
C13 C12 C11 117.71(14)
C18 C12 C11 124.03(14)
C13 C14 C7 107.93(13)
C6 C5 C8 119.47(15)
C6 C5 C4 119.52(14)
C8 C5 C4 120.65(14)
C5 C6 C11 120.66(14)
C5 C6 C7 123.52(14)
C11 C6 C7 115.59(14)
C15 C13 C12 120.88(15)
C15 C13 C14 121.45(14)
C12 C13 C14 117.54(14)
C16 C15 C13 119.61(16)
F3 C1 F1 107.08(13)
F3 C1 F2 107.48(13)
F1 C1 F2 107.41(13)
F3 C1 C2 109.80(13)
F1 C1 C2 113.48(13)
F2 C1 C2 111.32(13)
C2 N1 C7 115.61(13)
C2 N1 C3 127.12(13)
C7 N1 C3 117.02(12)

loop_
_geom_bond_atom_site_label_1
_geom_bond_atom_site_label_2
_geom_bond_distance
O3 C10 1.3686(19)
O3 C20 1.4385(19)
O4 C18 1.364(2)
O4 C19 1.425(2)
O2 C9 1.3661(19)
O2 C21 1.428(2)
C9 C8 1.385(2)
C9 C10 1.408(2)
C8 C5 1.399(2)
C3 N1 1.471(2)
C3 C4 1.521(2)
C11 C10 1.397(2)
C11 C6 1.415(2)
C11 C12 1.487(2)
C7 N1 1.470(2)
C7 C6 1.515(2)
C7 C14 1.535(2)
C4 C5 1.513(2)
C18 C17 1.396(2)
C18 C12 1.411(2)
C2 O1 1.222(2)
C2 N1 1.340(2)
C2 C1 1.549(2)
C16 C15 1.382(3)
C16 C17 1.389(3)
C12 C13 1.405(2)
C14 C13 1.507(2)
C5 C6 1.385(2)
C13 C15 1.392(2)
C1 F3 1.328(2)
C1 F1 1.339(2)
C1 F2 1.344(2)
